data_1576309
loop_
_publ_author_name
'Yang, Xinqi'
'Dai, Yuxiang'
'Zhang, Xiaoxiang'
'Yang, Daojie'
'Guo, Ru'
'Yan, Haile'
'Zhang, Lili'
'Wang, Kai'
'Liu, Haichao'
'Yang, Bing'

_publ_section_title
;
 Pressure-Induced Emission Enhancement through a Synergistic Effect
 between Suppression of Excimer Formation and Activation of
 Aggregation-Induced Emission
;
_journal_name_full 'Chemical Science'
_journal_paper_doi 10.1039/D5SC07579C
_journal_year 2025
_chemical_formula_moiety 'C40 H28'
_chemical_formula_sum 'C40 H28'
_chemical_formula_weight 508.62
_space_group_crystal_system monoclinic
_space_group_IT_number 14
_space_group_name_Hall '-P 2yn'
_space_group_name_H-M_alt 'P 1 21/n 1'
_atom_sites_solution_hydrogens geom
_atom_sites_solution_primary dual
_audit_creation_date 2022-07-18
_audit_creation_method
;
Olex2 1.2
(compiled 2018.05.29 svn.r3508 for OlexSys, GUI svn.r5506)
;
_audit_update_record
;
2025-09-09 deposited with the CCDC.	2025-11-19 downloaded from the CCDC.
;
_cell_angle_alpha 90
_cell_angle_beta 109.761(5)
_cell_angle_gamma 90
_cell_formula_units_Z 4
_cell_length_a 16.173(3)
_cell_length_b 10.0722(13)
_cell_length_c 18.069(3)
_cell_measurement_reflns_used 9829
_cell_measurement_temperature 296(2)
_cell_measurement_theta_max 26.66
_cell_measurement_theta_min 2.68
_cell_volume 2770.1(8)
_computing_cell_refinement 'SAINT V8.40A (?, 2016)'
_computing_data_reduction 'SAINT V8.40A (?, 2016)'
_computing_molecular_graphics 'Olex2 (Dolomanov et al., 2009)'
_computing_publication_material 'Olex2 (Dolomanov et al., 2009)'
_computing_structure_refinement 'XL (Sheldrick, 2008)'
_computing_structure_solution 'ShelXT (Sheldrick, 2015)'
_diffrn_ambient_temperature 296.0
_diffrn_measured_fraction_theta_full 0.999
_diffrn_measured_fraction_theta_max 0.998
_diffrn_measurement_device_type 'Bruker APEX-II CCD'
_diffrn_measurement_method '\f and \w scans'
_diffrn_radiation_type MoK\a
_diffrn_radiation_wavelength 0.71073
_diffrn_reflns_av_R_equivalents 0.0912
_diffrn_reflns_av_unetI/netI 0.0303
_diffrn_reflns_Laue_measured_fraction_full 0.999
_diffrn_reflns_Laue_measured_fraction_max 0.998
_diffrn_reflns_limit_h_max 21
_diffrn_reflns_limit_h_min -21
_diffrn_reflns_limit_k_max 13
_diffrn_reflns_limit_k_min -13
_diffrn_reflns_limit_l_max 23
_diffrn_reflns_limit_l_min -23
_diffrn_reflns_number 110696
_diffrn_reflns_point_group_measured_fraction_full 0.999
_diffrn_reflns_point_group_measured_fraction_max 0.998
_diffrn_reflns_theta_full 25.242
_diffrn_reflns_theta_max 27.555
_diffrn_reflns_theta_min 2.425
_diffrn_standards_number 0
_exptl_absorpt_coefficient_mu 0.069
_exptl_absorpt_correction_type none
_exptl_crystal_colour green
_exptl_crystal_density_diffrn 1.220
_exptl_crystal_description needle
_exptl_crystal_F_000 1072
_exptl_crystal_size_max 0.15
_exptl_crystal_size_mid 0.1
_exptl_crystal_size_min 0.1
_refine_diff_density_max 0.169
_refine_diff_density_min -0.202
_refine_diff_density_rms 0.044
_refine_ls_extinction_method none
_refine_ls_goodness_of_fit_ref 1.042
_refine_ls_hydrogen_treatment constr
_refine_ls_matrix_type full
_refine_ls_number_parameters 361
_refine_ls_number_reflns 6383
_refine_ls_number_restraints 0
_refine_ls_restrained_S_all 1.042
_refine_ls_R_factor_all 0.1144
_refine_ls_R_factor_gt 0.0579
_refine_ls_shift/su_max 0.000
_refine_ls_shift/su_mean 0.000
_refine_ls_structure_factor_coef Fsqd
_refine_ls_weighting_details 'w=1/[\s^2^(Fo^2^)+(0.0709P)^2^+1.0405P] where P=(Fo^2^+2Fc^2^)/3'
_refine_ls_weighting_scheme calc
_refine_ls_wR_factor_gt 0.1346
_refine_ls_wR_factor_ref 0.1796
_reflns_Friedel_coverage 0.000
_reflns_number_gt 3684
_reflns_number_total 6383
_reflns_threshold_expression 'I > 2\s(I)'
_cod_data_source_file d5sc07579c2.cif
_cod_data_source_block QP-AN
_cod_original_cell_volume 2770.1(7)
_cod_database_code 1576309
_shelx_shelxl_version_number 2014/7
_shelx_space_group_comment
;
The symmetry employed for this shelxl refinement is uniquely defined
by the following loop, which should always be used as a source of
symmetry information in preference to the above space-group names.
They are only intended as comments.
;
_olex2_refinement_description
;
1. Fixed Uiso
 At 1.2 times of:
  All C(H) groups
2.a Aromatic/amide H refined with riding coordinates:
 C005(H005), C006(H006), C009(H009), C00A(H00A), C00D(H00D), C00E(H00E),
 C00G(H00G), C00H(H00H), C00J(H00J), C00M(H00M), C00N(H00N), C00O(H00O),
 C00P(H00P), C00Q(H00Q), C00R(H00R), C00S(H00S), C00T(H00T), C00U(H00U),
 C00V(H00V), C00W(H00W), C00X(H00X), C00Y(H00Y), C00Z(H00Z), C010(H010),
 C011(H011), C012(H012), C013(H013), C014(H014)
;
_olex2_submission_special_instructions 'No special instructions were received'

loop_
_space_group_symop_operation_xyz
'x, y, z'
'-x+1/2, y+1/2, -z+1/2'
'-x, -y, -z'
'x-1/2, -y-1/2, z-1/2'

loop_
_atom_site_label
_atom_site_type_symbol
_atom_site_fract_x
_atom_site_fract_y
_atom_site_fract_z
_atom_site_U_iso_or_equiv
_atom_site_adp_type
_atom_site_occupancy
_atom_site_site_symmetry_order
_atom_site_calc_flag
_atom_site_refinement_flags_posn
_atom_site_refinement_flags_adp
_atom_site_refinement_flags_occupancy
_atom_site_disorder_assembly
_atom_site_disorder_group
C001 C 0.10353(13) 0.49560(19) 0.72524(12) 0.0450(5) Uani 1 1 d . . . . .
C002 C 0.23509(13) 0.5199(2) 0.68067(11) 0.0451(5) Uani 1 1 d . . . . .
C003 C 0.03352(13) 0.4039(2) 0.83982(12) 0.0473(5) Uani 1 1 d . . . . .
C004 C 0.14150(13) 0.5533(2) 0.66774(11) 0.0459(5) Uani 1 1 d . . . . .
C005 C 0.15626(13) 0.4810(2) 0.80399(12) 0.0471(5) Uani 1 1 d . . . . .
H005 H 0.2157 0.5019 0.8191 0.057 Uiso 1 1 calc R . . . .
C006 C 0.12189(13) 0.4363(2) 0.85972(12) 0.0496(5) Uani 1 1 d . . . . .
H006 H 0.1586 0.4277 0.9117 0.060 Uiso 1 1 calc R . . . .
C007 C 0.12124(13) 0.8447(2) 0.54721(12) 0.0496(5) Uani 1 1 d . . . . .
C008 C 0.41307(14) 0.4538(2) 0.70664(12) 0.0476(5) Uani 1 1 d . . . . .
C009 C 0.26285(14) 0.3883(2) 0.68546(12) 0.0493(5) Uani 1 1 d . . . . .
H009 H 0.2223 0.3206 0.6810 0.059 Uiso 1 1 calc R . . . .
C00A C 0.34917(14) 0.3560(2) 0.69672(13) 0.0518(5) Uani 1 1 d . . . . .
H00A H 0.3651 0.2672 0.6977 0.062 Uiso 1 1 calc R . . . .
C00B C 0.12556(13) 0.7041(2) 0.55203(11) 0.0496(5) Uani 1 1 d . . . . .
C00C C 0.16057(14) 0.6327(2) 0.50230(11) 0.0510(5) Uani 1 1 d . . . . .
C00D C -0.01870(14) 0.4165(2) 0.76128(13) 0.0530(5) Uani 1 1 d . . . . .
H00D H -0.0780 0.3945 0.7461 0.064 Uiso 1 1 calc R . . . .
C00E C 0.09500(14) 0.6365(2) 0.61101(12) 0.0512(5) Uani 1 1 d . . . . .
H00E H 0.0375 0.6536 0.6083 0.061 Uiso 1 1 calc R . . . .
C00F C 0.50737(14) 0.4191(2) 0.72495(12) 0.0529(5) Uani 1 1 d . . . . .
C00G C 0.29798(14) 0.6174(2) 0.68894(13) 0.0526(5) Uani 1 1 d . . . . .
H00G H 0.2815 0.7063 0.6856 0.063 Uiso 1 1 calc R . . . .
C00H C 0.01551(14) 0.4609(2) 0.70518(13) 0.0523(5) Uani 1 1 d . . . . .
H00H H -0.0211 0.4677 0.6531 0.063 Uiso 1 1 calc R . . . .
C00I C -0.00261(14) 0.3544(2) 0.90031(13) 0.0538(5) Uani 1 1 d . . . . .
C00J C 0.38487(15) 0.5851(2) 0.70210(13) 0.0554(5) Uani 1 1 d . . . . .
H00J H 0.4256 0.6529 0.7081 0.066 Uiso 1 1 calc R . . . .
C00K C 0.19686(14) 0.7021(2) 0.45106(12) 0.0562(6) Uani 1 1 d . . . . .
C00L C 0.15286(14) 0.9120(2) 0.49219(13) 0.0550(5) Uani 1 1 d . . . . .
C00M C 0.08831(15) 0.9228(2) 0.59638(13) 0.0586(6) Uani 1 1 d . . . . .
H00M H 0.0688 0.8812 0.6334 0.070 Uiso 1 1 calc R . . . .
C00N C 0.19070(15) 0.8393(3) 0.44665(14) 0.0628(6) Uani 1 1 d . . . . .
H00N H 0.2126 0.8840 0.4122 0.075 Uiso 1 1 calc R . . . .
C00O C 0.16327(17) 0.4913(2) 0.50071(13) 0.0623(6) Uani 1 1 d . . . . .
H00O H 0.1363 0.4428 0.5300 0.075 Uiso 1 1 calc R . . . .
C00P C 0.08466(17) 1.0577(3) 0.59032(15) 0.0677(7) Uani 1 1 d . . . . .
H00P H 0.0627 1.1071 0.6230 0.081 Uiso 1 1 calc R . . . .
C00Q C 0.14696(17) 1.0531(3) 0.48757(17) 0.0699(7) Uani 1 1 d . . . . .
H00Q H 0.1662 1.0979 0.4514 0.084 Uiso 1 1 calc R . . . .
C00R C 0.11402(18) 1.1225(3) 0.53470(17) 0.0742(7) Uani 1 1 d . . . . .
H00R H 0.1106 1.2145 0.5306 0.089 Uiso 1 1 calc R . . . .
C00S C -0.08099(17) 0.4023(3) 0.90468(16) 0.0726(7) Uani 1 1 d . . . . .
H00S H -0.1119 0.4667 0.8692 0.087 Uiso 1 1 calc R . . . .
C00T C 0.23997(18) 0.6282(3) 0.40727(15) 0.0715(7) Uani 1 1 d . . . . .
H00T H 0.2651 0.6730 0.3751 0.086 Uiso 1 1 calc R . . . .
C00U C 0.04186(18) 0.2592(3) 0.95460(15) 0.0725(7) Uani 1 1 d . . . . .
H00U H 0.0951 0.2263 0.9533 0.087 Uiso 1 1 calc R . . . .
C00V C 0.68571(18) 0.3523(4) 0.76502(16) 0.0805(8) Uani 1 1 d . . . . .
H00V H 0.7448 0.3302 0.7787 0.097 Uiso 1 1 calc R . . . .
C00W C 0.2043(2) 0.4260(3) 0.45741(15) 0.0769(8) Uani 1 1 d . . . . .
H00W H 0.2055 0.3337 0.4580 0.092 Uiso 1 1 calc R . . . .
C00X C 0.2449(2) 0.4952(3) 0.41165(17) 0.0809(8) Uani 1 1 d . . . . .
H00X H 0.2753 0.4490 0.3844 0.097 Uiso 1 1 calc R . . . .
C00Y C 0.57056(18) 0.5144(3) 0.73035(19) 0.0806(8) Uani 1 1 d . . . . .
H00Y H 0.5537 0.6028 0.7203 0.097 Uiso 1 1 calc R . . . .
C00Z C 0.53671(17) 0.2904(3) 0.7395(2) 0.0851(9) Uani 1 1 d . . . . .
H00Z H 0.4961 0.2232 0.7361 0.102 Uiso 1 1 calc R . . . .
C010 C 0.65891(19) 0.4809(4) 0.7505(2) 0.0913(9) Uani 1 1 d . . . . .
H010 H 0.7002 0.5471 0.7541 0.110 Uiso 1 1 calc R . . . .
C011 C -0.1140(2) 0.3559(4) 0.96116(19) 0.0941(10) Uani 1 1 d . . . . .
H011 H -0.1665 0.3898 0.9637 0.113 Uiso 1 1 calc R . . . .
C012 C 0.6246(2) 0.2576(4) 0.7592(2) 0.0962(10) Uani 1 1 d . . . . .
H012 H 0.6418 0.1693 0.7684 0.115 Uiso 1 1 calc R . . . .
C013 C 0.0082(2) 0.2127(4) 1.01064(17) 0.0937(10) Uani 1 1 d . . . . .
H013 H 0.0388 0.1487 1.0466 0.112 Uiso 1 1 calc R . . . .
C014 C -0.0698(2) 0.2604(4) 1.01322(19) 0.0988(11) Uani 1 1 d . . . . .
H014 H -0.0928 0.2280 1.0504 0.119 Uiso 1 1 calc R . . . .

loop_
_atom_site_aniso_label
_atom_site_aniso_U_11
_atom_site_aniso_U_22
_atom_site_aniso_U_33
_atom_site_aniso_U_23
_atom_site_aniso_U_13
_atom_site_aniso_U_12
C001 0.0462(11) 0.0427(11) 0.0464(11) 0.0036(8) 0.0160(9) 0.0042(8)
C002 0.0514(12) 0.0447(11) 0.0402(10) 0.0038(8) 0.0166(9) 0.0007(9)
C003 0.0475(12) 0.0453(11) 0.0505(11) 0.0012(9) 0.0185(9) 0.0024(9)
C004 0.0502(12) 0.0437(11) 0.0442(11) 0.0027(8) 0.0162(9) 0.0021(9)
C005 0.0421(11) 0.0503(12) 0.0484(11) 0.0030(9) 0.0147(9) 0.0032(9)
C006 0.0479(12) 0.0559(12) 0.0432(11) 0.0033(9) 0.0130(9) 0.0035(9)
C007 0.0446(11) 0.0536(12) 0.0444(11) 0.0056(9) 0.0069(9) 0.0008(9)
C008 0.0517(12) 0.0487(12) 0.0449(11) 0.0052(9) 0.0196(9) 0.0002(9)
C009 0.0544(13) 0.0416(11) 0.0543(12) 0.0013(9) 0.0216(10) -0.0050(9)
C00A 0.0566(13) 0.0436(11) 0.0587(13) 0.0008(9) 0.0241(10) 0.0018(9)
C00B 0.0467(11) 0.0540(13) 0.0433(11) 0.0079(9) 0.0089(9) 0.0015(9)
C00C 0.0538(12) 0.0554(13) 0.0392(10) 0.0032(9) 0.0097(9) -0.0008(10)
C00D 0.0431(11) 0.0571(13) 0.0563(13) 0.0047(10) 0.0133(10) -0.0007(9)
C00E 0.0517(12) 0.0539(13) 0.0486(12) 0.0081(9) 0.0180(10) 0.0049(9)
C00F 0.0523(13) 0.0615(14) 0.0482(12) 0.0038(10) 0.0213(10) 0.0003(10)
C00G 0.0568(13) 0.0417(11) 0.0584(13) 0.0049(9) 0.0182(10) 0.0001(9)
C00H 0.0504(12) 0.0546(13) 0.0463(11) 0.0057(9) 0.0093(9) -0.0010(10)
C00I 0.0523(12) 0.0602(14) 0.0516(12) -0.0013(10) 0.0213(10) -0.0053(10)
C00J 0.0555(13) 0.0472(12) 0.0629(13) 0.0058(10) 0.0193(11) -0.0070(10)
C00K 0.0559(13) 0.0654(15) 0.0443(11) 0.0020(10) 0.0131(10) -0.0044(11)
C00L 0.0493(12) 0.0552(13) 0.0535(12) 0.0074(10) 0.0083(10) -0.0069(10)
C00M 0.0578(14) 0.0600(14) 0.0507(12) 0.0044(10) 0.0088(10) 0.0052(11)
C00N 0.0602(14) 0.0735(17) 0.0545(13) 0.0091(12) 0.0192(11) -0.0103(12)
C00O 0.0779(17) 0.0571(14) 0.0493(13) 0.0011(10) 0.0182(12) -0.0013(12)
C00P 0.0674(16) 0.0637(16) 0.0625(15) -0.0057(12) 0.0095(12) 0.0039(12)
C00Q 0.0680(16) 0.0589(15) 0.0808(17) 0.0105(13) 0.0226(14) -0.0111(12)
C00R 0.0738(17) 0.0525(14) 0.0860(19) 0.0045(13) 0.0134(14) -0.0037(12)
C00S 0.0579(15) 0.0917(19) 0.0739(16) 0.0067(14) 0.0299(13) 0.0010(13)
C00T 0.0755(17) 0.090(2) 0.0541(14) -0.0047(13) 0.0290(12) -0.0063(14)
C00U 0.0731(17) 0.0858(19) 0.0643(15) 0.0188(13) 0.0307(13) 0.0083(14)
C00V 0.0547(15) 0.116(3) 0.0717(17) -0.0037(16) 0.0224(13) 0.0109(16)
C00W 0.102(2) 0.0661(17) 0.0652(16) -0.0078(13) 0.0318(15) 0.0032(14)
C00X 0.094(2) 0.085(2) 0.0699(17) -0.0146(15) 0.0366(16) 0.0035(16)
C00Y 0.0640(17) 0.0701(17) 0.113(2) -0.0100(16) 0.0369(16) -0.0075(13)
C00Z 0.0567(16) 0.0716(18) 0.127(3) 0.0250(17) 0.0313(16) 0.0089(13)
C010 0.0596(17) 0.104(3) 0.116(3) -0.023(2) 0.0373(17) -0.0175(16)
C011 0.0657(18) 0.140(3) 0.091(2) 0.003(2) 0.0466(17) -0.0048(18)
C012 0.0633(18) 0.094(2) 0.130(3) 0.028(2) 0.0315(18) 0.0189(16)
C013 0.097(2) 0.117(3) 0.0729(19) 0.0308(17) 0.0369(17) -0.0018(19)
C014 0.089(2) 0.143(3) 0.075(2) 0.015(2) 0.0421(17) -0.025(2)

loop_
_atom_type_symbol
_atom_type_description
_atom_type_scat_dispersion_real
_atom_type_scat_dispersion_imag
_atom_type_scat_source
C C 0.0033 0.0016 'International Tables Vol C Tables 4.2.6.8 and 6.1.1.4'
H H 0.0000 0.0000 'International Tables Vol C Tables 4.2.6.8 and 6.1.1.4'

loop_
_geom_angle_atom_site_label_1
_geom_angle_atom_site_label_2
_geom_angle_atom_site_label_3
_geom_angle
_geom_angle_site_symmetry_1
_geom_angle_site_symmetry_3
_geom_angle_publ_flag
C005 C001 C004 119.78(18) . . ?
C00H C001 C004 122.88(18) . . ?
C00H C001 C005 117.25(18) . . ?
C009 C002 C004 120.90(18) . . ?
C00G C002 C004 121.78(18) . . ?
C00G C002 C009 117.31(19) . . ?
C006 C003 C00D 117.35(19) . . ?
C006 C003 C00I 120.88(19) . . ?
C00D C003 C00I 121.75(19) . . ?
C002 C004 C001 116.01(16) . . ?
C00E C004 C001 121.29(19) . . ?
C00E C004 C002 122.59(18) . . ?
C006 C005 C001 121.30(19) . . ?
C005 C006 C003 121.37(19) . . ?
C00B C007 C00L 119.5(2) . . ?
C00M C007 C00B 122.4(2) . . ?
C00M C007 C00L 118.1(2) . . ?
C00A C008 C00F 121.43(19) . . ?
C00J C008 C00A 116.69(19) . . ?
C00J C008 C00F 121.81(19) . . ?
C00A C009 C002 121.45(19) . . ?
C009 C00A C008 121.5(2) . . ?
C007 C00B C00E 118.75(19) . . ?
C00C C00B C007 119.47(19) . . ?
C00C C00B C00E 121.76(19) . . ?
C00B C00C C00K 120.2(2) . . ?
C00B C00C C00O 123.0(2) . . ?
C00O C00C C00K 116.9(2) . . ?
C00H C00D C003 121.5(2) . . ?
C004 C00E C00B 126.8(2) . . ?
C00Y C00F C008 122.0(2) . . ?
C00Z C00F C008 121.7(2) . . ?
C00Z C00F C00Y 116.3(2) . . ?
C00J C00G C002 121.2(2) . . ?
C00D C00H C001 121.23(19) . . ?
C00S C00I C003 121.3(2) . . ?
C00S C00I C00U 117.9(2) . . ?
C00U C00I C003 120.9(2) . . ?
C00G C00J C008 121.9(2) . . ?
C00N C00K C00C 119.1(2) . . ?
C00N C00K C00T 121.8(2) . . ?
C00T C00K C00C 119.1(2) . . ?
C00N C00L C007 119.6(2) . . ?
C00N C00L C00Q 121.7(2) . . ?
C00Q C00L C007 118.7(2) . . ?
C00P C00M C007 121.2(2) . . ?
C00K C00N C00L 121.9(2) . . ?
C00W C00O C00C 121.4(2) . . ?
C00M C00P C00R 120.2(2) . . ?
C00R C00Q C00L 121.0(2) . . ?
C00Q C00R C00P 120.9(2) . . ?
C00I C00S C011 120.9(3) . . ?
C00X C00T C00K 121.2(3) . . ?
C013 C00U C00I 120.9(3) . . ?
C012 C00V C010 118.6(3) . . ?
C00O C00W C00X 121.2(3) . . ?
C00T C00X C00W 120.0(3) . . ?
C00F C00Y C010 121.3(3) . . ?
C00F C00Z C012 122.2(3) . . ?
C00V C010 C00Y 120.8(3) . . ?
C014 C011 C00S 120.2(3) . . ?
C00V C012 C00Z 120.8(3) . . ?
C014 C013 C00U 120.1(3) . . ?
C013 C014 C011 120.0(3) . . ?

loop_
_geom_bond_atom_site_label_1
_geom_bond_atom_site_label_2
_geom_bond_distance
_geom_bond_site_symmetry_2
_geom_bond_publ_flag
C001 C004 1.492(3) . ?
C001 C005 1.397(3) . ?
C001 C00H 1.390(3) . ?
C002 C004 1.490(3) . ?
C002 C009 1.393(3) . ?
C002 C00G 1.385(3) . ?
C003 C006 1.390(3) . ?
C003 C00D 1.390(3) . ?
C003 C00I 1.489(3) . ?
C004 C00E 1.341(3) . ?
C005 C006 1.380(3) . ?
C007 C00B 1.419(3) . ?
C007 C00L 1.433(3) . ?
C007 C00M 1.418(3) . ?
C008 C00A 1.395(3) . ?
C008 C00F 1.489(3) . ?
C008 C00J 1.392(3) . ?
C009 C00A 1.380(3) . ?
C00B C00C 1.411(3) . ?
C00B C00E 1.483(3) . ?
C00C C00K 1.435(3) . ?
C00C C00O 1.425(3) . ?
C00D C00H 1.383(3) . ?
C00F C00Y 1.382(3) . ?
C00F C00Z 1.374(3) . ?
C00G C00J 1.383(3) . ?
C00I C00S 1.384(3) . ?
C00I C00U 1.386(3) . ?
C00K C00N 1.385(3) . ?
C00K C00T 1.428(3) . ?
C00L C00N 1.389(3) . ?
C00L C00Q 1.426(3) . ?
C00M C00P 1.363(3) . ?
C00O C00W 1.354(3) . ?
C00P C00R 1.409(4) . ?
C00Q C00R 1.343(4) . ?
C00S C011 1.383(4) . ?
C00T C00X 1.342(4) . ?
C00U C013 1.384(4) . ?
C00V C010 1.363(4) . ?
C00V C012 1.352(4) . ?
C00W C00X 1.404(4) . ?
C00Y C010 1.392(4) . ?
C00Z C012 1.384(4) . ?
C011 C014 1.366(5) . ?
C013 C014 1.366(4) . ?
